data_4302519
loop_
_publ_author_name
'Deguang Huang'
'Liang Deng'
'Jibin Sun'
'R. H. Holm'

_publ_section_title
;
Cleavage of Ni-(\m2-S)-Ni Bridges in Dinuclear Nickel(II) Dithiolate Pincer
Complexes and Related Reactions
;
_journal_name_full 'Inorganic Chemistry'
_journal_page_first 6159
_journal_page_last 6166
_journal_paper_doi 10.1021/ic900494u
_journal_volume 48
_journal_year 2009
_chemical_formula_sum 'C15 H28 N2 Pd S3'
_chemical_formula_weight 438.97
_chemical_name_common '[Pd(pmdt)SH](Et4N)'
_chemical_name_systematic
;
 ?
;
_space_group_IT_number 9
_symmetry_cell_setting monoclinic
_symmetry_space_group_name_Hall 'C -2yc'
_symmetry_space_group_name_H-M 'C 1 c 1'
_atom_sites_solution_hydrogens geom
_atom_sites_solution_primary direct
_atom_sites_solution_secondary difmap
_audit_creation_method SHELXL-97
_cell_angle_alpha 90.00
_cell_angle_beta 92.653(2)
_cell_angle_gamma 90.00
_cell_formula_units_Z 4
_cell_length_a 11.9250(19)
_cell_length_b 12.822(2)
_cell_length_c 12.559(2)
_cell_measurement_reflns_used 5858
_cell_measurement_temperature 193(2)
_cell_measurement_theta_max 27.86
_cell_measurement_theta_min 2.33
_cell_volume 1918.2(5)
_computing_cell_refinement 'Bruker SMART'
_computing_data_collection 'Bruker SMART'
_computing_data_reduction 'Bruker SAINT'
_computing_molecular_graphics 'Bruker SHELXTL'
_computing_publication_material 'Bruker SHELXTL'
_computing_structure_refinement 'SHELXL-97 (Sheldrick, 1997)'
_computing_structure_solution 'SHELXS-97 (Sheldrick, 1990)'
_diffrn_ambient_temperature 193(2)
_diffrn_detector_area_resol_mean 836.6
_diffrn_measured_fraction_theta_full 1.000
_diffrn_measured_fraction_theta_max 1.000
_diffrn_measurement_device_type 'Bruker CC'
_diffrn_measurement_method '\w, 0.3 deg'
_diffrn_radiation_monochromator graphite
_diffrn_radiation_source 'fine-focus sealed tube'
_diffrn_radiation_type MoK\a
_diffrn_radiation_wavelength 0.71073
_diffrn_reflns_av_R_equivalents 0.0238
_diffrn_reflns_av_sigmaI/netI 0.0233
_diffrn_reflns_limit_h_max 14
_diffrn_reflns_limit_h_min -13
_diffrn_reflns_limit_k_max 13
_diffrn_reflns_limit_k_min -15
_diffrn_reflns_limit_l_max 14
_diffrn_reflns_limit_l_min -12
_diffrn_reflns_number 5264
_diffrn_reflns_theta_full 25.01
_diffrn_reflns_theta_max 25.01
_diffrn_reflns_theta_min 2.33
_diffrn_standards_decay_% <1
_diffrn_standards_interval_count 0
_diffrn_standards_number 0
_exptl_absorpt_coefficient_mu 1.290
_exptl_absorpt_correction_T_max 0.9039
_exptl_absorpt_correction_T_min 0.8301
_exptl_absorpt_correction_type multi-scan
_exptl_absorpt_process_details SADABS
_exptl_crystal_colour orange
_exptl_crystal_density_diffrn 1.520
_exptl_crystal_density_meas 0
_exptl_crystal_density_method 'not measured'
_exptl_crystal_description block
_exptl_crystal_F_000 904
_exptl_crystal_size_max 0.15
_exptl_crystal_size_mid 0.10
_exptl_crystal_size_min 0.08
_refine_diff_density_max 0.454
_refine_diff_density_min -0.212
_refine_diff_density_rms 0.043
_refine_ls_abs_structure_details 'Flack H D (1983), Acta Cryst. A39, 876-881'
_refine_ls_abs_structure_Flack -0.03(2)
_refine_ls_extinction_method none
_refine_ls_goodness_of_fit_ref 1.038
_refine_ls_hydrogen_treatment mixed
_refine_ls_matrix_type full
_refine_ls_number_parameters 198
_refine_ls_number_reflns 2758
_refine_ls_number_restraints 2
_refine_ls_restrained_S_all 1.038
_refine_ls_R_factor_all 0.0167
_refine_ls_R_factor_gt 0.0166
_refine_ls_shift/su_max 0.000
_refine_ls_shift/su_mean 0.000
_refine_ls_structure_factor_coef Fsqd
_refine_ls_weighting_details 'calc w=1/[\s^2^(Fo^2^)+(0.0268P)^2^+0.0000P] where P=(Fo^2^+2Fc^2^)/3'
_refine_ls_weighting_scheme calc
_refine_ls_wR_factor_gt 0.0413
_refine_ls_wR_factor_ref 0.0414
_reflns_number_gt 2738
_reflns_number_total 2758
_reflns_threshold_expression >2sigma(I)
_cod_data_source_file ic900494u_si_001_02.cif
_cod_data_source_block compound4
_cod_depositor_comments
;
The following automatic conversions were performed:
'_symmetry_cell_setting' value 'Monoclinic' changed to 'monoclinic'
according to '/home/saulius/struct/CIF-dictionaries/cif_core.dic'
dictionary named 'cif_core.dic' version 2.4.1 from 2010-06-29.

Automatic conversion script
Id: cif_fix_enum 1527 2010-12-29 10:47:43Z saulius 
;
_cod_original_cell_volume 1918.3(5)
_cod_original_sg_symbol_H-M 'C c'
_cod_database_code 4302519

loop_
_symmetry_equiv_pos_as_xyz
'x, y, z'
'x, -y, z+1/2'
'x+1/2, y+1/2, z'
'x+1/2, -y+1/2, z+1/2'

loop_
_atom_site_label
_atom_site_type_symbol
_atom_site_fract_x
_atom_site_fract_y
_atom_site_fract_z
_atom_site_U_iso_or_equiv
_atom_site_adp_type
_atom_site_occupancy
_atom_site_symmetry_multiplicity
_atom_site_calc_flag
_atom_site_refinement_flags
_atom_site_disorder_assembly
_atom_site_disorder_group
Pd1 Pd 0.456136(16) 0.154958(12) 0.861641(17) 0.02763(6) Uani 1 1 d . . .
S1 S 0.48682(5) 0.29994(5) 0.75509(5) 0.03324(14) Uani 1 1 d . . .
S2 S 0.45737(7) 0.00685(7) 0.96381(7) 0.0547(2) Uani 1 1 d . . .
S3 S 0.29558(5) 0.21990(6) 0.93178(6) 0.04008(16) Uani 1 1 d . . .
N1 N 0.59758(17) 0.09661(16) 0.79975(16) 0.0282(4) Uani 1 1 d . . .
C1 C 0.6510(2) 0.0149(2) 0.8474(2) 0.0337(6) Uani 1 1 d . . .
C2 C 0.7531(2) -0.0193(2) 0.8123(2) 0.0412(7) Uani 1 1 d . . .
H2 H 0.7902 -0.0770 0.8458 0.049 Uiso 1 1 calc R . .
C3 C 0.8006(2) 0.0309(2) 0.7285(3) 0.0425(7) Uani 1 1 d . . .
H3 H 0.8711 0.0088 0.7044 0.051 Uiso 1 1 calc R . .
C4 C 0.7444(2) 0.1142(2) 0.6796(2) 0.0373(6) Uani 1 1 d . . .
H4 H 0.7763 0.1500 0.6221 0.045 Uiso 1 1 calc R . .
C5 C 0.6419(3) 0.1443(2) 0.7154(3) 0.0305(7) Uani 1 1 d . . .
C6 C 0.5714(2) 0.2272(2) 0.6615(2) 0.0332(6) Uani 1 1 d . . .
H6A H 0.5207 0.1945 0.6065 0.040 Uiso 1 1 calc R . .
H6B H 0.6208 0.2765 0.6252 0.040 Uiso 1 1 calc R . .
C7 C 0.5988(3) -0.0342(3) 0.9407(3) 0.0513(8) Uani 1 1 d . . .
H7A H 0.6464 -0.0188 1.0054 0.062 Uiso 1 1 calc R . .
H7B H 0.5987 -0.1107 0.9305 0.062 Uiso 1 1 calc R . .
N2 N 0.15039(19) 0.1280(2) 0.5995(2) 0.0387(5) Uani 1 1 d . . .
C8 C 0.1602(2) 0.0599(3) 0.6992(2) 0.0413(7) Uani 1 1 d . . .
H8A H 0.1730 0.1058 0.7619 0.050 Uiso 1 1 calc R . .
H8B H 0.0876 0.0239 0.7072 0.050 Uiso 1 1 calc R . .
C9 C 0.2512(3) -0.0205(3) 0.7006(2) 0.0463(7) Uani 1 1 d . . .
H9A H 0.2382 -0.0684 0.6405 0.069 Uiso 1 1 calc R . .
H9B H 0.2511 -0.0598 0.7676 0.069 Uiso 1 1 calc R . .
H9C H 0.3240 0.0139 0.6947 0.069 Uiso 1 1 calc R . .
C10 C 0.0494(3) 0.2001(3) 0.6078(3) 0.0555(9) Uani 1 1 d . . .
H10A H 0.0383 0.2382 0.5396 0.067 Uiso 1 1 calc R . .
H10B H -0.0181 0.1565 0.6166 0.067 Uiso 1 1 calc R . .
C11 C 0.0565(4) 0.2782(4) 0.6963(4) 0.0901(15) Uani 1 1 d . . .
H1A H 0.0611 0.2418 0.7649 0.135 Uiso 1 1 calc R . .
H11B H -0.0105 0.3226 0.6923 0.135 Uiso 1 1 calc R . .
H11C H 0.1236 0.3215 0.6895 0.135 Uiso 1 1 calc R . .
C12 C 0.1347(2) 0.0631(3) 0.4994(2) 0.0453(7) Uani 1 1 d . . .
H12A H 0.2028 0.0201 0.4917 0.054 Uiso 1 1 calc R . .
H12B H 0.1283 0.1107 0.4374 0.054 Uiso 1 1 calc R . .
C13 C 0.0333(3) -0.0082(3) 0.4960(3) 0.0559(8) Uani 1 1 d . . .
H13A H 0.0298 -0.0452 0.5640 0.084 Uiso 1 1 calc R . .
H13B H 0.0396 -0.0589 0.4382 0.084 Uiso 1 1 calc R . .
H13C H -0.0350 0.0333 0.4835 0.084 Uiso 1 1 calc R . .
C14 C 0.2592(3) 0.1885(3) 0.5936(3) 0.0539(8) Uani 1 1 d . . .
H14A H 0.2745 0.2244 0.6625 0.065 Uiso 1 1 calc R . .
H14B H 0.3211 0.1384 0.5840 0.065 Uiso 1 1 calc R . .
C15 C 0.2608(4) 0.2688(4) 0.5050(4) 0.0849(15) Uani 1 1 d . . .
H15A H 0.2484 0.2341 0.4360 0.127 Uiso 1 1 calc R . .
H15B H 0.3337 0.3042 0.5073 0.127 Uiso 1 1 calc R . .
H15C H 0.2012 0.3202 0.5146 0.127 Uiso 1 1 calc R . .
H2S H 0.276(4) 0.158(2) 1.002(4) 0.049(13) Uiso 1 1 d . . .

loop_
_atom_site_aniso_label
_atom_site_aniso_U_11
_atom_site_aniso_U_22
_atom_site_aniso_U_33
_atom_site_aniso_U_23
_atom_site_aniso_U_13
_atom_site_aniso_U_12
Pd1 0.02715(9) 0.03024(9) 0.02576(9) 0.00002(8) 0.00406(6) 0.00289(9)
S1 0.0353(3) 0.0291(3) 0.0357(3) 0.0022(3) 0.0049(3) 0.0053(3)
S2 0.0452(4) 0.0576(5) 0.0633(5) 0.0303(4) 0.0238(4) 0.0129(3)
S3 0.0338(3) 0.0481(4) 0.0390(4) -0.0032(3) 0.0098(3) 0.0083(3)
N1 0.0299(10) 0.0294(11) 0.0253(10) -0.0003(8) 0.0021(8) 0.0024(9)
C1 0.0373(14) 0.0308(14) 0.0331(14) 0.0025(11) 0.0031(11) 0.0060(11)
C2 0.0395(15) 0.0364(15) 0.0480(17) 0.0066(12) 0.0055(13) 0.0121(12)
C3 0.0309(13) 0.0448(17) 0.0527(18) 0.0058(13) 0.0109(13) 0.0072(12)
C4 0.0325(14) 0.0398(15) 0.0403(15) 0.0041(13) 0.0105(12) 0.0021(12)
C5 0.0277(14) 0.0315(14) 0.0323(16) -0.0002(11) 0.0022(11) -0.0012(10)
C6 0.0311(12) 0.0366(14) 0.0325(14) 0.0047(11) 0.0063(10) 0.0038(11)
C7 0.0579(18) 0.0461(18) 0.0515(19) 0.0198(14) 0.0195(15) 0.0197(15)
N2 0.0274(11) 0.0492(13) 0.0389(13) 0.0052(11) -0.0033(9) -0.0018(10)
C8 0.0429(15) 0.0519(18) 0.0293(15) 0.0047(13) 0.0027(11) -0.0020(13)
C9 0.0536(17) 0.0505(18) 0.0342(16) 0.0056(13) -0.0029(13) 0.0015(14)
C10 0.0388(16) 0.056(2) 0.070(2) 0.0015(17) -0.0080(15) 0.0094(15)
C11 0.091(3) 0.079(3) 0.097(4) -0.024(3) -0.017(3) 0.043(3)
C12 0.0387(14) 0.067(2) 0.0298(15) 0.0043(14) 0.0004(11) -0.0030(14)
C13 0.0566(19) 0.065(2) 0.0458(19) -0.0056(15) -0.0042(15) -0.0137(17)
C14 0.0356(16) 0.0559(19) 0.069(2) 0.0176(17) -0.0119(15) -0.0154(14)
C15 0.068(2) 0.084(3) 0.101(3) 0.047(3) -0.022(2) -0.032(2)

loop_
_atom_type_symbol
_atom_type_description
_atom_type_scat_dispersion_real
_atom_type_scat_dispersion_imag
_atom_type_scat_source
C C 0.0033 0.0016 'International Tables Vol C Tables 4.2.6.8 and 6.1.1.4'
H H 0.0000 0.0000 'International Tables Vol C Tables 4.2.6.8 and 6.1.1.4'
N N 0.0061 0.0033 'International Tables Vol C Tables 4.2.6.8 and 6.1.1.4'
S S 0.1246 0.1234 'International Tables Vol C Tables 4.2.6.8 and 6.1.1.4'
Pd Pd -0.9988 1.0072 'International Tables Vol C Tables 4.2.6.8 and 6.1.1.4'

loop_
_geom_angle_atom_site_label_1
_geom_angle_atom_site_label_2
_geom_angle_atom_site_label_3
_geom_angle
_geom_angle_site_symmetry_1
_geom_angle_site_symmetry_3
_geom_angle_publ_flag
N1 Pd1 S2 85.71(6) . . ?
N1 Pd1 S3 179.62(7) . . ?
S2 Pd1 S3 93.98(3) . . ?
N1 Pd1 S1 85.34(6) . . ?
S2 Pd1 S1 170.38(2) . . ?
S3 Pd1 S1 94.98(3) . . ?
C6 S1 Pd1 93.90(9) . . ?
C7 S2 Pd1 97.66(10) . . ?
Pd1 S3 H2S 103(2) . . ?
C1 N1 C5 120.3(2) . . ?
C1 N1 Pd1 119.91(17) . . ?
C5 N1 Pd1 119.65(19) . . ?
N1 C1 C2 120.5(2) . . ?
N1 C1 C7 118.0(2) . . ?
C2 C1 C7 121.4(2) . . ?
C3 C2 C1 119.6(3) . . ?
C3 C2 H2 120.2 . . ?
C1 C2 H2 120.2 . . ?
C2 C3 C4 119.3(2) . . ?
C2 C3 H3 120.3 . . ?
C4 C3 H3 120.3 . . ?
C5 C4 C3 119.2(3) . . ?
C5 C4 H4 120.4 . . ?
C3 C4 H4 120.4 . . ?
N1 C5 C4 121.0(3) . . ?
N1 C5 C6 116.3(3) . . ?
C4 C5 C6 122.7(3) . . ?
C5 C6 S1 112.6(2) . . ?
C5 C6 H6A 109.1 . . ?
S1 C6 H6A 109.1 . . ?
C5 C6 H6B 109.1 . . ?
S1 C6 H6B 109.1 . . ?
H6A C6 H6B 107.8 . . ?
C1 C7 S2 115.6(2) . . ?
C1 C7 H7A 108.4 . . ?
S2 C7 H7A 108.4 . . ?
C1 C7 H7B 108.4 . . ?
S2 C7 H7B 108.4 . . ?
H7A C7 H7B 107.5 . . ?
C12 N2 C14 108.3(2) . . ?
C12 N2 C10 108.8(2) . . ?
C14 N2 C10 111.9(3) . . ?
C12 N2 C8 111.6(2) . . ?
C14 N2 C8 107.4(2) . . ?
10 N2 C8 108.7(2) . . ?
C9 C8 N2 115.6(2) . . ?
C9 C8 H8A 108.4 . . ?
N2 C8 H8A 108.4 . . ?
C9 C8 H8B 108.4 . . ?
N2 C8 H8B 108.4 . . ?
H8A C8 H8B 107.4 . . ?
C8 C9 H9A 109.5 . . ?
C8 C9 H9B 109.5 . . ?
H9A C9 H9B 109.5 . . ?
C8 C9 H9C 109.5 . . ?
H9A C9 H9C 109.5 . . ?
H9B C9 H9C 109.5 . . ?
C11 C10 N2 116.0(3) . . ?
C11 C10 H10A 108.3 . . ?
N2 C10 H10A 108.3 . . ?
C11 C10 H10B 108.3 . . ?
N2 C10 H10B 108.3 . . ?
H10A C10 H10B 107.4 . . ?
C10 C11 H11A 109.5 . . ?
C10 C11 H11B 109.5 . . ?
H11A C11 H11B 109.5 . . ?
C10 C11 H11C 109.5 . . ?
H11A C11 H11C 109.5 . . ?
H11B C11 H11C 109.5 . . ?
N2 C12 C13 115.1(2) . . ?
N2 C12 H12A 108.5 . . ?
C13 C12 H12A 108.5 . . ?
N2 C12 H12B 108.5 . . ?
C13 C12 H12B 108.5 . . ?
H12A C12 H12B 107.5 . . ?
C12 C13 H13A 109.5 . . ?
C12 C13 H13B 109.5 . . ?
H13A C13 H13B 109.5 . . ?
C12 C13 H13C 109.5 . . ?
H13A C13 H13C 109.5 . . ?
H13B C13 H13C 109.5 . . ?
C15 C14 N2 115.0(3) . . ?
C15 C14 H14A 108.5 . . ?
N2 C14 H14A 108.5 . . ?
C15 C14 H14B 108.5 . . ?
N2 C14 H14B 108.5 . . ?
H14A C14 H14B 107.5 . . ?
C14 C15 H15A 109.5 . . ?
C14 C15 H15B 109.5 . . ?
H15A C15 H15B 109.5 . . ?
C14 C15 H15C 109.5 . . ?
H15A C15 H15C 109.5 . . ?
H15B C15 H15C 109.5 . . ?

loop_
_geom_bond_atom_site_label_1
_geom_bond_atom_site_label_2
_geom_bond_distance
_geom_bond_site_symmetry_2
_geom_bond_publ_flag
Pd1 N1 2.032(2) . ?
Pd1 S2 2.2916(8) . ?
Pd1 S3 2.3003(7) . ?
Pd1 S1 2.3293(7) . ?
S1 C6 1.837(3) . ?
S2 C7 1.803(3) . ?
S3 H2S 1.21(4) . ?
N1 C1 1.351(3) . ?
N1 C5 1.352(4) . ?
C1 C2 1.386(4) . ?
C1 C7 1.491(4) . ?
C2 C3 1.378(4) . ?
C2 H2 0.9500 . ?
C3 C4 1.389(4) . ?
C3 H3 0.9500 . ?
C4 C5 1.377(4) . ?
C4 H4 0.9500 . ?
C5 C6 1.498(4) . ?
C6 H6A 0.9900 . ?
C6 H6B 0.9900 . ?
C7 H7A 0.9900 . ?
C7 H7B 0.9900 . ?
N2 C12 1.512(4) . ?
N2 C14 1.517(4) . ?
N2 C10 1.526(4) . ?
N2 C8 1.527(4) . ?
C8 C9 1.497(4) . ?
C8 H8A 0.9900 . ?
C8 H8B 0.9900 . ?
C9 H9A 0.9800 . ?
C9 H9B 0.9800 . ?
C9 H9C 0.9800 . ?
10 C11 1.495(6) . ?
C10 H10A 0.9900 . ?
C10 H10B 0.9900 . ?
C11 H11A 0.9800 . ?
C11 H11B 0.9800 . ?
C11 H11C 0.9800 . ?
C12 C13 1.515(4) . ?
C12 H12A 0.9900 . ?
C12 H12B 0.9900 . ?
C13 H13A 0.9800 . ?
C13 H13B 0.9800 . ?
C13 H13C 0.9800 . ?
C14 C15 1.516(5) . ?
C14 H14A 0.9900 . ?
C14 H14B 0.9900 . ?
C15 H15A 0.9800 . ?
C15 H15B 0.9800 . ?
C15 H15C 0.9800 . ?

loop_
_geom_torsion_atom_site_label_1
_geom_torsion_atom_site_label_2
_geom_torsion_atom_site_label_3
_geom_torsion_atom_site_label_4
_geom_torsion
_geom_torsion_site_symmetry_1
_geom_torsion_site_symmetry_2
_geom_torsion_site_symmetry_3
_geom_torsion_site_symmetry_4
_geom_torsion_publ_flag
N1 Pd1 S1 C6 22.97(11) . . . . ?
S2 Pd1 S1 C6 44.5(2) . . . . ?
S3 Pd1 S1 C6 -156.83(9) . . . . ?
N1 Pd1 S2 C7 14.18(14) . . . . ?
S3 Pd1 S2 C7 -166.04(13) . . . . ?
S1 Pd1 S2 C7 -7.4(3) . . . . ?
S2 Pd1 N1 C1 -12.55(18) . . . . ?
S3 Pd1 N1 C1 -47(10) . . . . ?
S1 Pd1 N1 C1 163.92(19) . . . . ?
S2 Pd1 N1 C5 172.0(2) . . . . ?
S3 Pd1 N1 C5 137(9) . . . . ?
S1 Pd1 N1 C5 -11.6(2) . . . . ?
C5 N1 C1 C2 1.6(4) . . . . ?
Pd1 N1 C1 C2 -173.8(2) . . . . ?
C5 N1 C1 C7 179.5(3) . . . . ?
Pd1 N1 C1 C7 4.1(3) . . . . ?
N1 C1 C2 C3 0.4(4) . . . . ?
C7 C1 C2 C3 -177.4(3) . . . . ?
C1 C2 C3 C4 -0.9(5) . . . . ?
C2 C3 C4 C5 -0.5(5) . . . . ?
C1 N1 C5 C4 -3.1(4) . . . . ?
Pd1 N1 C5 C4 172.3(2) . . . . ?
C1 N1 C5 C6 174.3(2) . . . . ?
Pd1 N1 C5 C6 -10.2(4) . . . . ?
C3 C4 C5 N1 2.5(5) . . . . ?
C3 C4 C5 C6 -174.7(3) . . . . ?
N1 C5 C6 S1 33.7(3) . . . . ?
C4 C5 C6 S1 -148.9(3) . . . . ?
Pd1 S1 C6 C5 -35.2(2) . . . . ?
N1 C1 C7 S2 10.7(4) . . . . ?
C2 C1 C7 S2 -171.5(2) . . . . ?
Pd1 S2 C7 C1 -17.0(3) . . . . ?
C12 N2 C8 C9 56.2(3) . . . . ?
C14 N2 C8 C9 -62.4(3) . . . . ?
C10 N2 C8 C9 176.3(3) . . . . ?
C12 N2 C10 C11 -173.7(3) . . . . ?
C14 N2 C10 C11 -54.1(5) . . . . ?
C8 N2 C10 C11 64.5(4) . . . . ?
C14 N2 C12 C13 176.0(3) . . . . ?
C10 N2 C12 C13 -62.2(4) . . . . ?
C8 N2 C12 C13 57.9(3) . . . . ?
C12 N2 C14 C15 65.0(4) . . . . ?
C10 N2 C14 C15 -54.9(5) . . . . ?
C8 N2 C14 C15 -174.2(4) . . . . ?
